data_7001398
loop_
_publ_author_name
'Willner, Alexander'
'Niemeyer, Jochen'
'Mitzel, Norbert W.'

_publ_section_title
;
 Bis-hydroxylaminato group 4 half-sandwich complexes---syntheses,
 structures and polymerisation activity studies
;
_journal_issue 23
_journal_name_full 'Dalton Transactions'
_journal_page_first 4473
_journal_page_last 4480
_journal_paper_doi 10.1039/b821786f
_journal_year 2009
_chemical_formula_sum 'C15 H28 N2 O2 Ti'
_chemical_formula_weight 316.29
_chemical_name_common Cp*Ti(Me)(ONMeCH2)2
_chemical_name_systematic
;
?
;
_space_group_IT_number 61
_symmetry_cell_setting orthorhombic
_symmetry_space_group_name_Hall '-P 2ac 2ab'
_symmetry_space_group_name_H-M 'P b c a'
_atom_sites_solution_hydrogens geom
_atom_sites_solution_primary direct
_atom_sites_solution_secondary difmap
_audit_creation_method SHELXL-97
_cell_angle_alpha 90.00
_cell_angle_beta 90.00
_cell_angle_gamma 90.00
_cell_formula_units_Z 8
_cell_length_a 13.138(2)
_cell_length_b 15.3130(18)
_cell_length_c 16.625(2)
_cell_measurement_reflns_used 2000
_cell_measurement_temperature 163(2)
_cell_measurement_theta_max 26.00
_cell_measurement_theta_min 4.54
_cell_volume 3344.7(8)
_computing_cell_refinement 'STOE IPDS-1 software package'
_computing_data_collection 'STOE IPDS-1 software package'
_computing_data_reduction 'STOE IPDS-1 software package'
_computing_molecular_graphics
;
ORTEP3, L.J. Farrugia, J. Appl. Cryst. (1997) 30, 565
;
_computing_publication_material SHELXTL
_computing_structure_refinement 'SHELXL-97 (Sheldrick, 1997)'
_computing_structure_solution 'SHELXS-97 (Sheldrick, 1990)'
_diffrn_ambient_temperature 163(2)
_diffrn_measured_fraction_theta_full 0.994
_diffrn_measured_fraction_theta_max 0.994
_diffrn_measurement_device_type 'STOE IPDS-1'
_diffrn_measurement_method '\phi scans'
_diffrn_radiation_monochromator graphite
_diffrn_radiation_source 'fine-focus sealed tube'
_diffrn_radiation_type MoK\a
_diffrn_radiation_wavelength 0.71073
_diffrn_reflns_av_R_equivalents 0.0979
_diffrn_reflns_av_sigmaI/netI 0.0291
_diffrn_reflns_limit_h_max 16
_diffrn_reflns_limit_h_min -16
_diffrn_reflns_limit_k_max 18
_diffrn_reflns_limit_k_min -18
_diffrn_reflns_limit_l_max 20
_diffrn_reflns_limit_l_min -20
_diffrn_reflns_number 45620
_diffrn_reflns_theta_full 26.00
_diffrn_reflns_theta_max 26.00
_diffrn_reflns_theta_min 4.54
_exptl_absorpt_coefficient_mu 0.515
_exptl_absorpt_correction_type none
_exptl_crystal_colour yellow
_exptl_crystal_density_diffrn 1.256
_exptl_crystal_density_method 'not measured'
_exptl_crystal_description needle
_exptl_crystal_F_000 1360
_exptl_crystal_size_max 0.4
_exptl_crystal_size_mid 0.3
_exptl_crystal_size_min 0.2
_refine_diff_density_max 0.735
_refine_diff_density_min -1.484
_refine_diff_density_rms 0.119
_refine_ls_extinction_method none
_refine_ls_goodness_of_fit_ref 1.320
_refine_ls_hydrogen_treatment noref
_refine_ls_matrix_type full
_refine_ls_number_parameters 189
_refine_ls_number_reflns 3265
_refine_ls_number_restraints 0
_refine_ls_restrained_S_all 1.320
_refine_ls_R_factor_all 0.1149
_refine_ls_R_factor_gt 0.1103
_refine_ls_shift/su_max 0.000
_refine_ls_shift/su_mean 0.000
_refine_ls_structure_factor_coef Fsqd
_refine_ls_weighting_details 'calc w=1/[\s^2^(Fo^2^)+(0.0000P)^2^+33.0178P] where P=(Fo^2^+2Fc^2^)/3'
_refine_ls_weighting_scheme calc
_refine_ls_wR_factor_gt 0.2468
_refine_ls_wR_factor_ref 0.2490
_reflns_number_gt 3022
_reflns_number_total 3265
_reflns_threshold_expression >2sigma(I)
_cod_data_source_file b821786f.txt
_cod_data_source_block 2
_cod_depositor_comments
;
The following automatic conversions were performed:
'_symmetry_cell_setting' value 'Orthorhombic' changed to 'orthorhombic'
according to '/home/saulius/struct/CIF-dictionaries/cif_core.dic'
dictionary named 'cif_core.dic' version 2.4.1 from 2010-06-29.

Automatic conversion script
Id: cif_fix_enum 1527 2010-12-29 10:47:43Z saulius 
;
_cod_original_sg_symbol_H-M Pbca
_cod_database_code 7001398

loop_
_symmetry_equiv_pos_as_xyz
'x, y, z'
'-x+1/2, -y, z+1/2'
'-x, y+1/2, -z+1/2'
'x+1/2, -y+1/2, -z'
'-x, -y, -z'
'x-1/2, y, -z-1/2'
'x, -y-1/2, z-1/2'
'-x-1/2, y-1/2, z'

loop_
_atom_site_label
_atom_site_type_symbol
_atom_site_fract_x
_atom_site_fract_y
_atom_site_fract_z
_atom_site_U_iso_or_equiv
_atom_site_adp_type
_atom_site_occupancy
_atom_site_symmetry_multiplicity
_atom_site_calc_flag
_atom_site_refinement_flags
_atom_site_disorder_assembly
_atom_site_disorder_group
Ti1 Ti 0.70803(8) 0.06676(7) 0.36176(7) 0.0226(3) Uani 1 1 d . . .
O1 O 0.6215(5) 0.0561(3) 0.4549(4) 0.0548(18) Uani 1 1 d . . .
O2 O 0.6073(4) 0.0661(3) 0.2783(3) 0.0413(13) Uani 1 1 d . . .
N1 N 0.6624(7) -0.0288(4) 0.4465(5) 0.064(3) Uani 1 1 d . . .
N2 N 0.6213(5) -0.0232(4) 0.2945(5) 0.0427(17) Uani 1 1 d . . .
C1 C 0.8534(5) 0.1624(4) 0.3806(3) 0.0210(13) Uani 1 1 d . . .
C2 C 0.8133(4) 0.1784(4) 0.3029(3) 0.0178(12) Uani 1 1 d . . .
C3 C 0.7151(4) 0.2148(4) 0.3118(4) 0.0209(12) Uani 1 1 d . . .
C4 C 0.6925(5) 0.2174(4) 0.3950(4) 0.0271(14) Uani 1 1 d . . .
C5 C 0.7785(6) 0.1865(4) 0.4367(4) 0.0336(17) Uani 1 1 d . . .
C6 C 0.9614(5) 0.1372(5) 0.3981(4) 0.0342(16) Uani 1 1 d . . .
H6A H 1.0022 0.1900 0.4066 0.051 Uiso 1 1 calc R . .
H6B H 0.9890 0.1042 0.3525 0.051 Uiso 1 1 calc R . .
H6C H 0.9636 0.1009 0.4466 0.051 Uiso 1 1 calc R . .
C7 C 0.8649(5) 0.1652(4) 0.2238(4) 0.0290(15) Uani 1 1 d . . .
H7A H 0.8855 0.2219 0.2019 0.044 Uiso 1 1 calc R . .
H7B H 0.8178 0.1367 0.1864 0.044 Uiso 1 1 calc R . .
H7C H 0.9251 0.1283 0.2313 0.044 Uiso 1 1 calc R . .
C8 C 0.6462(5) 0.2450(4) 0.2452(5) 0.0315(15) Uani 1 1 d . . .
H8A H 0.6590 0.3068 0.2339 0.047 Uiso 1 1 calc R . .
H8B H 0.5750 0.2373 0.2615 0.047 Uiso 1 1 calc R . .
H8C H 0.6595 0.2105 0.1967 0.047 Uiso 1 1 calc R . .
C9 C 0.5960(7) 0.2492(5) 0.4320(6) 0.054(3) Uani 1 1 d . . .
H9A H 0.5944 0.3131 0.4306 0.081 Uiso 1 1 calc R . .
H9B H 0.5922 0.2292 0.4880 0.081 Uiso 1 1 calc R . .
H9C H 0.5378 0.2260 0.4019 0.081 Uiso 1 1 calc R . .
C10 C 0.7906(9) 0.1836(6) 0.5266(4) 0.059(3) Uani 1 1 d . . .
H10A H 0.8099 0.2416 0.5463 0.089 Uiso 1 1 calc R . .
H10B H 0.8437 0.1414 0.5407 0.089 Uiso 1 1 calc R . .
H10C H 0.7261 0.1659 0.5513 0.089 Uiso 1 1 calc R . .
C11 C 0.7192(14) -0.0537(7) 0.5212(6) 0.111(6) Uani 1 1 d . . .
H11A H 0.6715 -0.0776 0.5608 0.167 Uiso 1 1 calc R . .
H11B H 0.7527 -0.0020 0.5436 0.167 Uiso 1 1 calc R . .
H11C H 0.7706 -0.0979 0.5080 0.167 Uiso 1 1 calc R . .
C12 C 0.5886(8) -0.0928(6) 0.4234(8) 0.076(4) Uani 1 1 d . . .
H12A H 0.5383 -0.1017 0.4670 0.091 Uiso 1 1 calc R . .
H12B H 0.6221 -0.1492 0.4115 0.091 Uiso 1 1 calc R . .
C13 C 0.5383(7) -0.0578(6) 0.3505(9) 0.078(4) Uani 1 1 d . . .
H13A H 0.4908 -0.0102 0.3653 0.093 Uiso 1 1 calc R . .
H13B H 0.4991 -0.1045 0.3234 0.093 Uiso 1 1 calc R . .
C14 C 0.6429(9) -0.0715(6) 0.2232(7) 0.074(3) Uani 1 1 d . . .
H14A H 0.5794 -0.0834 0.1943 0.111 Uiso 1 1 calc R . .
H14B H 0.6757 -0.1268 0.2375 0.111 Uiso 1 1 calc R . .
H14C H 0.6885 -0.0375 0.1886 0.111 Uiso 1 1 calc R . .
C15 C 0.8336(6) -0.0226(5) 0.3385(5) 0.0409(18) Uani 1 1 d . . .
H15A H 0.8067 -0.0812 0.3279 0.061 Uiso 1 1 calc R . .
H15B H 0.8785 -0.0246 0.3856 0.061 Uiso 1 1 calc R . .
H15C H 0.8722 -0.0023 0.2917 0.061 Uiso 1 1 calc R . .

loop_
_atom_site_aniso_label
_atom_site_aniso_U_11
_atom_site_aniso_U_22
_atom_site_aniso_U_33
_atom_site_aniso_U_23
_atom_site_aniso_U_13
_atom_site_aniso_U_12
Ti1 0.0251(6) 0.0151(5) 0.0277(6) -0.0022(5) 0.0080(5) -0.0013(5)
O1 0.079(4) 0.024(3) 0.061(4) -0.006(3) 0.052(3) -0.003(3)
O2 0.035(3) 0.018(2) 0.071(4) -0.004(2) -0.016(3) 0.001(2)
N1 0.111(7) 0.020(3) 0.061(5) 0.004(3) 0.051(5) 0.000(4)
N2 0.035(3) 0.017(3) 0.075(5) -0.004(3) -0.022(3) -0.001(3)
C1 0.027(3) 0.021(3) 0.015(3) 0.000(2) -0.002(2) -0.006(2)
C2 0.020(3) 0.017(3) 0.016(3) 0.001(2) 0.007(2) -0.013(2)
C3 0.019(3) 0.014(3) 0.030(3) -0.002(2) 0.006(3) -0.005(2)
C4 0.028(3) 0.018(3) 0.035(4) -0.004(3) 0.015(3) -0.004(3)
C5 0.062(5) 0.021(3) 0.018(3) -0.005(3) 0.010(3) -0.010(3)
C6 0.034(4) 0.037(4) 0.031(4) -0.001(3) -0.014(3) -0.007(3)
C7 0.035(4) 0.031(3) 0.021(3) 0.000(3) 0.005(3) -0.004(3)
C8 0.019(3) 0.023(3) 0.053(4) 0.010(3) -0.004(3) 0.000(3)
C9 0.064(6) 0.031(4) 0.066(6) -0.009(4) 0.046(5) -0.002(4)
C10 0.119(9) 0.042(4) 0.016(3) -0.006(3) 0.010(4) -0.016(5)
C11 0.223(18) 0.052(6) 0.057(7) 0.024(5) 0.041(9) 0.011(9)
C12 0.069(7) 0.029(4) 0.129(10) -0.001(5) 0.058(7) -0.009(4)
C13 0.032(4) 0.027(4) 0.174(13) 0.019(6) 0.000(6) -0.010(4)
C14 0.090(8) 0.039(5) 0.093(8) -0.030(5) -0.040(7) 0.005(5)
C15 0.034(4) 0.025(3) 0.063(5) -0.003(3) 0.000(4) 0.001(3)

loop_
_atom_type_symbol
_atom_type_description
_atom_type_scat_dispersion_real
_atom_type_scat_dispersion_imag
_atom_type_scat_source
C C 0.0033 0.0016 'International Tables Vol C Tables 4.2.6.8 and 6.1.1.4'
H H 0.0000 0.0000 'International Tables Vol C Tables 4.2.6.8 and 6.1.1.4'
N N 0.0061 0.0033 'International Tables Vol C Tables 4.2.6.8 and 6.1.1.4'
O O 0.0106 0.0060 'International Tables Vol C Tables 4.2.6.8 and 6.1.1.4'
Ti Ti 0.2776 0.4457 'International Tables Vol C Tables 4.2.6.8 and 6.1.1.4'

loop_
_geom_angle_atom_site_label_1
_geom_angle_atom_site_label_2
_geom_angle_atom_site_label_3
_geom_angle
_geom_angle_site_symmetry_1
_geom_angle_site_symmetry_3
_geom_angle_publ_flag
O2 Ti1 O1 100.0(3) . . ?
O2 Ti1 N2 40.5(2) . . ?
O1 Ti1 N2 93.0(3) . . ?
O2 Ti1 N1 106.4(3) . . ?
O1 Ti1 N1 40.6(2) . . ?
N2 Ti1 N1 75.4(3) . . ?
O2 Ti1 C15 113.0(3) . . ?
O1 Ti1 C15 122.4(3) . . ?
N2 Ti1 C15 84.6(3) . . ?
N1 Ti1 C15 84.2(3) . . ?
O2 Ti1 C4 96.5(2) . . ?
O1 Ti1 C4 81.1(2) . . ?
N2 Ti1 C4 135.2(2) . . ?
N1 Ti1 C4 119.4(2) . . ?
C15 Ti1 C4 135.6(3) . . ?
O2 Ti1 C5 130.2(2) . . ?
O1 Ti1 C5 82.8(2) . . ?
N2 Ti1 C5 169.0(3) . . ?
N1 Ti1 C5 107.0(3) . . ?
C15 Ti1 C5 106.3(3) . . ?
C4 Ti1 C5 34.2(2) . . ?
O2 Ti1 C2 96.1(2) . . ?
O1 Ti1 C2 136.5(2) . . ?
N2 Ti1 C2 124.0(2) . . ?
N1 Ti1 C2 157.5(3) . . ?
C15 Ti1 C2 86.5(2) . . ?
C4 Ti1 C2 57.0(2) . . ?
C5 Ti1 C2 56.4(2) . . ?
O2 Ti1 C3 77.5(2) . . ?
O1 Ti1 C3 112.2(2) . . ?
N2 Ti1 C3 116.8(2) . . ?
N1 Ti1 C3 152.6(2) . . ?
C15 Ti1 C3 120.0(3) . . ?
C4 Ti1 C3 34.3(2) . . ?
C5 Ti1 C3 56.4(2) . . ?
C2 Ti1 C3 34.1(2) . . ?
O2 Ti1 C1 129.8(2) . . ?
O1 Ti1 C1 114.3(2) . . ?
N2 Ti1 C1 152.6(3) . . ?
N1 Ti1 C1 123.7(3) . . ?
C15 Ti1 C1 78.8(2) . . ?
C4 Ti1 C1 56.8(2) . . ?
C5 Ti1 C1 33.8(2) . . ?
C2 Ti1 C1 34.07(19) . . ?
C3 Ti1 C1 56.5(2) . . ?
N1 O1 Ti1 77.0(3) . . ?
N2 O2 Ti1 77.1(3) . . ?
O1 N1 C12 113.5(8) . . ?
O1 N1 C11 109.9(8) . . ?
C12 N1 C11 112.7(8) . . ?
O1 N1 Ti1 62.5(3) . . ?
C12 N1 Ti1 119.1(7) . . ?
C11 N1 Ti1 125.9(8) . . ?
O2 N2 C14 111.8(7) . . ?
O2 N2 C13 111.2(6) . . ?
C14 N2 C13 117.9(7) . . ?
O2 N2 Ti1 62.4(3) . . ?
C14 N2 Ti1 132.2(6) . . ?
C13 N2 Ti1 106.8(6) . . ?
C5 C1 C2 107.4(6) . . ?
C5 C1 C6 127.0(6) . . ?
C2 C1 C6 125.0(6) . . ?
C5 C1 Ti1 72.1(4) . . ?
C2 C1 Ti1 72.2(3) . . ?
C6 C1 Ti1 127.9(4) . . ?
C3 C2 C1 108.2(5) . . ?
C3 C2 C7 124.1(6) . . ?
C1 C2 C7 127.7(6) . . ?
C3 C2 Ti1 73.3(3) . . ?
C1 C2 Ti1 73.8(3) . . ?
C7 C2 Ti1 121.5(4) . . ?
C2 C3 C4 107.8(6) . . ?
C2 C3 C8 126.4(6) . . ?
C4 C3 C8 125.8(6) . . ?
C2 C3 Ti1 72.6(3) . . ?
C4 C3 Ti1 71.5(3) . . ?
C8 C3 Ti1 121.2(4) . . ?
C5 C4 C3 107.7(6) . . ?
C5 C4 C9 126.1(7) . . ?
C3 C4 C9 126.2(7) . . ?
C5 C4 Ti1 73.7(4) . . ?
C3 C4 Ti1 74.2(3) . . ?
C9 C4 Ti1 119.0(5) . . ?
C1 C5 C4 108.9(5) . . ?
C1 C5 C10 125.3(8) . . ?
C4 C5 C10 125.8(7) . . ?
C1 C5 Ti1 74.1(3) . . ?
C4 C5 Ti1 72.1(4) . . ?
C10 C5 Ti1 122.2(5) . . ?
C1 C6 H6A 109.5 . . ?
C1 C6 H6B 109.5 . . ?
H6A C6 H6B 109.5 . . ?
C1 C6 H6C 109.5 . . ?
H6A C6 H6C 109.5 . . ?
H6B C6 H6C 109.5 . . ?
C2 C7 H7A 109.5 . . ?
C2 C7 H7B 109.5 . . ?
H7A C7 H7B 109.5 . . ?
C2 C7 H7C 109.5 . . ?
H7A C7 H7C 109.5 . . ?
H7B C7 H7C 109.5 . . ?
C3 C8 H8A 109.5 . . ?
C3 C8 H8B 109.5 . . ?
H8A C8 H8B 109.5 . . ?
C3 C8 H8C 109.5 . . ?
H8A C8 H8C 109.5 . . ?
H8B C8 H8C 109.5 . . ?
C4 C9 H9A 109.5 . . ?
C4 C9 H9B 109.5 . . ?
H9A C9 H9B 109.5 . . ?
C4 C9 H9C 109.5 . . ?
H9A C9 H9C 109.5 . . ?
H9B C9 H9C 109.5 . . ?
C5 C10 H10A 109.5 . . ?
C5 C10 H10B 109.5 . . ?
H10A C10 H10B 109.5 . . ?
C5 C10 H10C 109.5 . . ?
H10A C10 H10C 109.5 . . ?
H10B C10 H10C 109.5 . . ?
N1 C11 H11A 109.5 . . ?
N1 C11 H11B 109.5 . . ?
H11A C11 H11B 109.5 . . ?
N1 C11 H11C 109.5 . . ?
H11A C11 H11C 109.5 . . ?
H11B C11 H11C 109.5 . . ?
N1 C12 C13 106.0(7) . . ?
N1 C12 H12A 110.5 . . ?
C13 C12 H12A 110.5 . . ?
N1 C12 H12B 110.5 . . ?
C13 C12 H12B 110.5 . . ?
H12A C12 H12B 108.7 . . ?
C12 C13 N2 107.8(7) . . ?
C12 C13 H13A 110.1 . . ?
N2 C13 H13A 110.1 . . ?
C12 C13 H13B 110.1 . . ?
N2 C13 H13B 110.1 . . ?
H13A C13 H13B 108.5 . . ?
N2 C14 H14A 109.5 . . ?
N2 C14 H14B 109.5 . . ?
H14A C14 H14B 109.5 . . ?
N2 C14 H14C 109.5 . . ?
H14A C14 H14C 109.5 . . ?
H14B C14 H14C 109.5 . . ?
Ti1 C15 H15A 109.5 . . ?
Ti1 C15 H15B 109.5 . . ?
H15A C15 H15B 109.5 . . ?
Ti1 C15 H15C 109.5 . . ?
H15A C15 H15C 109.5 . . ?
H15B C15 H15C 109.5 . . ?

loop_
_geom_bond_atom_site_label_1
_geom_bond_atom_site_label_2
_geom_bond_distance
_geom_bond_site_symmetry_2
_geom_bond_publ_flag
Ti1 O2 1.917(5) . ?
Ti1 O1 1.928(5) . ?
Ti1 N2 2.108(6) . ?
Ti1 N1 2.118(7) . ?
Ti1 C15 2.179(7) . ?
Ti1 C4 2.381(6) . ?
Ti1 C5 2.402(6) . ?
Ti1 C2 2.406(5) . ?
Ti1 C3 2.416(6) . ?
Ti1 C1 2.427(6) . ?
O1 N1 1.414(8) . ?
O2 N2 1.404(7) . ?
N1 C12 1.430(13) . ?
N1 C11 1.499(16) . ?
N2 C14 1.427(11) . ?
N2 C13 1.529(12) . ?
C1 C5 1.405(9) . ?
C1 C2 1.416(8) . ?
C1 C6 1.500(9) . ?
C2 C3 1.413(8) . ?
C2 C7 1.493(8) . ?
C3 C4 1.414(9) . ?
C3 C8 1.504(9) . ?
C4 C5 1.407(10) . ?
C4 C9 1.491(9) . ?
C5 C10 1.504(9) . ?
C6 H6A 0.9800 . ?
C6 H6B 0.9800 . ?
C6 H6C 0.9800 . ?
C7 H7A 0.9800 . ?
C7 H7B 0.9800 . ?
C7 H7C 0.9800 . ?
C8 H8A 0.9800 . ?
C8 H8B 0.9800 . ?
C8 H8C 0.9800 . ?
C9 H9A 0.9800 . ?
C9 H9B 0.9800 . ?
C9 H9C 0.9800 . ?
C10 H10A 0.9800 . ?
C10 H10B 0.9800 . ?
C10 H10C 0.9800 . ?
C11 H11A 0.9800 . ?
C11 H11B 0.9800 . ?
C11 H11C 0.9800 . ?
C12 C13 1.480(16) . ?
C12 H12A 0.9900 . ?
C12 H12B 0.9900 . ?
C13 H13A 0.9900 . ?
C13 H13B 0.9900 . ?
C14 H14A 0.9800 . ?
C14 H14B 0.9800 . ?
C14 H14C 0.9800 . ?
C15 H15A 0.9800 . ?
C15 H15B 0.9800 . ?
C15 H15C 0.9800 . ?
